data_4516810
loop_
_publ_author_name
'Konishi, Yohei'
'Tao, Wen-jie'
'Yasuda, Hina'
'Ito, Shingo'
'Oishi, Yasuo'
'Ohtaki, Hisashi'
'Tanna, Akio'
'Tayano, Takao'
'Nozaki, Kyoko'

_publ_section_title
;
 Nickel-Catalyzed Propylene/Polar Monomer Copolymerization
;
_journal_issue 2
_journal_name_full 'ACS Macro Letters'
_journal_page_first 213
_journal_paper_doi 10.1021/acsmacrolett.7b00904
_journal_volume 7
_journal_year 2018
_chemical_formula_moiety 'C26 H42 Ni O P2'
_chemical_formula_sum 'C26 H42 Ni O P2'
_chemical_formula_weight 491.24
_space_group_crystal_system orthorhombic
_space_group_IT_number 33
_space_group_name_Hall 'P 2c -2n'
_space_group_name_H-M_alt 'P n a 21'
_atom_sites_solution_hydrogens geom
_audit_creation_method SHELXL-2016/6
_cell_angle_alpha 90
_cell_angle_beta 90
_cell_angle_gamma 90
_cell_formula_units_Z 4
_cell_length_a 21.510(9)
_cell_length_b 9.120(4)
_cell_length_c 13.069(5)
_cell_measurement_reflns_used 9338
_cell_measurement_temperature 93
_cell_measurement_theta_max 31.1
_cell_measurement_theta_min 2.2
_cell_volume 2563.8(18)
_computing_cell_refinement 'RIGAKU CrystalClear'
_computing_data_collection 'RIGAKU CrystalClear'
_computing_data_reduction 'RIGAKU CrystalClear'
_computing_molecular_graphics Mercury
_computing_publication_material 'Yadokari-XG (Wakita, Nemoto, et al.)'
_computing_structure_refinement 'SHELXL-2016/6 (Sheldrick, 2016)'
_computing_structure_solution 'SHELXLT-2014/5 (Sheldrick, 2014)'
_diffrn_ambient_temperature 93
_diffrn_detector_area_resol_mean 28.5714
_diffrn_measured_fraction_theta_full 0.998
_diffrn_measured_fraction_theta_max 0.998
_diffrn_measurement_device_type 'Rigaku Saturn724 CCD'
_diffrn_measurement_method 'omega scans'
_diffrn_radiation_type MoK\a
_diffrn_radiation_wavelength 0.71075
_diffrn_reflns_av_R_equivalents 0.0592
_diffrn_reflns_av_unetI/netI 0.0572
_diffrn_reflns_Laue_measured_fraction_full 0.998
_diffrn_reflns_Laue_measured_fraction_max 0.998
_diffrn_reflns_limit_h_max 24
_diffrn_reflns_limit_h_min -26
_diffrn_reflns_limit_k_max 11
_diffrn_reflns_limit_k_min -11
_diffrn_reflns_limit_l_max 15
_diffrn_reflns_limit_l_min -16
_diffrn_reflns_number 16551
_diffrn_reflns_point_group_measured_fraction_full 0.947
_diffrn_reflns_point_group_measured_fraction_max 0.944
_diffrn_reflns_theta_full 25.242
_diffrn_reflns_theta_max 25.997
_diffrn_reflns_theta_min 2.884
_exptl_absorpt_coefficient_mu 0.897
_exptl_absorpt_correction_T_max 1.000
_exptl_absorpt_correction_T_min 0.825
_exptl_absorpt_correction_type multi-scan
_exptl_absorpt_process_details 'Jacobson, R. (1998) Private communication'
_exptl_crystal_colour Yellow
_exptl_crystal_density_diffrn 1.273
_exptl_crystal_description Block
_exptl_crystal_F_000 1056
_exptl_crystal_size_max 0.220
_exptl_crystal_size_mid 0.200
_exptl_crystal_size_min 0.180
_refine_diff_density_max 0.367
_refine_diff_density_min -0.334
_refine_diff_density_rms 0.058
_refine_ls_abs_structure_details
;
 Flack x determined using 1690 quotients [(I+)-(I-)]/[(I+)+(I-)]
 (Parsons, Flack and Wagner, Acta Cryst. B69 (2013) 249-259).
;
_refine_ls_abs_structure_Flack 0.027(10)
_refine_ls_extinction_method none
_refine_ls_goodness_of_fit_ref 1.058
_refine_ls_hydrogen_treatment constr
_refine_ls_matrix_type full
_refine_ls_number_parameters 280
_refine_ls_number_reflns 4755
_refine_ls_number_restraints 1
_refine_ls_restrained_S_all 1.058
_refine_ls_R_factor_all 0.0390
_refine_ls_R_factor_gt 0.0362
_refine_ls_shift/su_max 0.015
_refine_ls_shift/su_mean 0.001
_refine_ls_structure_factor_coef Fsqd
_refine_ls_weighting_details 'w=1/[\s^2^(Fo^2^)+(0.0299P)^2^+1.2412P] where P=(Fo^2^+2Fc^2^)/3'
_refine_ls_weighting_scheme calc
_refine_ls_wR_factor_gt 0.0744
_refine_ls_wR_factor_ref 0.0763
_reflns_Friedel_coverage 0.807
_reflns_Friedel_fraction_full 0.891
_reflns_Friedel_fraction_max 0.885
_reflns_number_gt 4536
_reflns_number_total 4755
_reflns_threshold_expression 'I > 2\s(I)'
_cod_data_source_file mz7b00904_si_002.cif
_cod_data_source_block 1b
_cod_depositor_comments
;
The following automatic conversions were performed:

data item '_exptl_absorpt_correction_type' value 'Multi-scan' was
changed to 'multi-scan' in accordance with the
/home/saulius/struct/COD-crude-data/automatic-downloads/DataCite-retrospective/ACS/depositions/lib/dictionaries/cif_core.dic
dictionary named 'cif_core.dic' version 2.4.2 last updated on
2011-04-26.

Automatic conversion script
Id: cif_fix_values 6909 2019-04-08 15:41:33Z antanas 
;
_cod_database_code 4516810
_shelx_shelxl_version_number 2016/6
_shelx_space_group_comment
;
The symmetry employed for this shelxl refinement is uniquely defined
by the following loop, which should always be used as a source of
symmetry information in preference to the above space-group names.
They are only intended as comments.
;
_shelx_estimated_absorpt_t_min 0.827
_shelx_estimated_absorpt_t_max 0.855

loop_
_space_group_symop_operation_xyz
'x, y, z'
'-x, -y, z+1/2'
'-x+1/2, y+1/2, z+1/2'
'x+1/2, -y+1/2, z'

loop_
_atom_site_label
_atom_site_type_symbol
_atom_site_fract_x
_atom_site_fract_y
_atom_site_fract_z
_atom_site_U_iso_or_equiv
_atom_site_adp_type
_atom_site_occupancy
_atom_site_site_symmetry_order
_atom_site_calc_flag
_atom_site_refinement_flags_posn
_atom_site_refinement_flags_adp
Ni1 Ni 0.37213(2) 0.64112(5) 0.50088(5) 0.01272(13) Uani 1 1 d . .
P1 P 0.29869(5) 0.49514(11) 0.43662(8) 0.0127(2) Uani 1 1 d . .
P2 P 0.43810(5) 0.81567(12) 0.54263(8) 0.0132(2) Uani 1 1 d . .
O1 O 0.31352(12) 0.7955(3) 0.4903(3) 0.0207(6) Uani 1 1 d . .
C24 C 0.56490(19) 0.9035(5) 0.5636(3) 0.0207(10) Uani 1 1 d . .
H35 H 0.561093 0.969945 0.505034 0.031 Uiso 1 1 calc R U
H36 H 0.607810 0.868085 0.568515 0.031 Uiso 1 1 calc R U
H37 H 0.553908 0.955947 0.626522 0.031 Uiso 1 1 calc R U
C8 C 0.18319(19) 0.6185(5) 0.3613(3) 0.0182(9) Uani 1 1 d . .
H6 H 0.171163 0.524616 0.336717 0.022 Uiso 1 1 calc R U
C4 C 0.53080(19) 0.3104(5) 0.5973(4) 0.0197(9) Uani 1 1 d . .
H3 H 0.563410 0.247724 0.619426 0.024 Uiso 1 1 calc R U
C5 C 0.4855(2) 0.3572(4) 0.6655(3) 0.0182(9) Uani 1 1 d . .
H4 H 0.486880 0.325998 0.734828 0.022 Uiso 1 1 calc R U
C23 C 0.52109(17) 0.7734(4) 0.5493(3) 0.0171(9) Uani 1 1 d . .
H33 H 0.527769 0.704292 0.606688 0.020 Uiso 1 1 calc R U
H34 H 0.532980 0.721908 0.485554 0.020 Uiso 1 1 calc R U
C19 C 0.19807(17) 0.3061(4) 0.4972(4) 0.0197(8) Uani 1 1 d . .
H22 H 0.202873 0.255109 0.431663 0.030 Uiso 1 1 calc R U
H23 H 0.168320 0.386726 0.489322 0.030 Uiso 1 1 calc R U
H24 H 0.182714 0.237202 0.548870 0.030 Uiso 1 1 calc R U
C3 C 0.52771(17) 0.3566(4) 0.4968(4) 0.0187(8) Uani 1 1 d . .
H2 H 0.558266 0.324679 0.449265 0.022 Uiso 1 1 calc R U
C10 C 0.1606(2) 0.8723(5) 0.3869(3) 0.0207(10) Uani 1 1 d . .
H8 H 0.133190 0.953283 0.379500 0.025 Uiso 1 1 calc R U
C9 C 0.1436(2) 0.7359(5) 0.3482(3) 0.0191(9) Uani 1 1 d . .
H7 H 0.105268 0.723906 0.313176 0.023 Uiso 1 1 calc R U
C6 C 0.43832(19) 0.4488(5) 0.6331(3) 0.0174(9) Uani 1 1 d . .
H5 H 0.407816 0.479452 0.681077 0.021 Uiso 1 1 calc R U
C7 C 0.24074(19) 0.6347(4) 0.4100(3) 0.0137(8) Uani 1 1 d . .
C25 C 0.4196(2) 0.9077(5) 0.6638(3) 0.0185(9) Uani 1 1 d . .
H38 H 0.447534 0.993138 0.671763 0.022 Uiso 1 1 calc R U
H39 H 0.376446 0.945376 0.659947 0.022 Uiso 1 1 calc R U
C2 C 0.48022(19) 0.4494(4) 0.4645(3) 0.0174(9) Uani 1 1 d . .
H1 H 0.479301 0.480268 0.395118 0.021 Uiso 1 1 calc R U
C13 C 0.31798(19) 0.4085(5) 0.3093(3) 0.0168(9) Uani 1 1 d . .
C17 C 0.26116(19) 0.3677(4) 0.5312(3) 0.0152(9) Uani 1 1 d . .
C20 C 0.30444(18) 0.2405(5) 0.5595(3) 0.0195(9) Uani 1 1 d . .
H25 H 0.289162 0.192723 0.621726 0.029 Uiso 1 1 calc R U
H26 H 0.346481 0.278241 0.571394 0.029 Uiso 1 1 calc R U
H27 H 0.305354 0.169294 0.503332 0.029 Uiso 1 1 calc R U
C22 C 0.4501(2) 0.9271(5) 0.3442(3) 0.0280(11) Uani 1 1 d . .
H30 H 0.493820 0.896744 0.342676 0.042 Uiso 1 1 calc R U
H31 H 0.444358 1.012283 0.299470 0.042 Uiso 1 1 calc R U
H32 H 0.423891 0.846218 0.320211 0.042 Uiso 1 1 calc R U
C14 C 0.3547(2) 0.5289(5) 0.2528(3) 0.0216(10) Uani 1 1 d . .
H10 H 0.393403 0.549258 0.289797 0.032 Uiso 1 1 calc R U
H11 H 0.329627 0.618429 0.249221 0.032 Uiso 1 1 calc R U
H12 H 0.364540 0.495559 0.183337 0.032 Uiso 1 1 calc R U
C16 C 0.3596(2) 0.2731(5) 0.3230(3) 0.0227(10) Uani 1 1 d . .
H16 H 0.381503 0.252823 0.258760 0.034 Uiso 1 1 calc R U
H17 H 0.333876 0.188475 0.341425 0.034 Uiso 1 1 calc R U
H18 H 0.389931 0.291726 0.377357 0.034 Uiso 1 1 calc R U
C12 C 0.25892(18) 0.7741(5) 0.4465(3) 0.0170(9) Uani 1 1 d . .
C18 C 0.2507(2) 0.4618(5) 0.6271(3) 0.0231(10) Uani 1 1 d . .
H19 H 0.224153 0.545489 0.609908 0.035 Uiso 1 1 calc R U
H20 H 0.290857 0.497391 0.652510 0.035 Uiso 1 1 calc R U
H21 H 0.230562 0.402489 0.680088 0.035 Uiso 1 1 calc R U
C1 C 0.43388(19) 0.4985(4) 0.5311(3) 0.0155(9) Uani 1 1 d . .
C26 C 0.4254(2) 0.8113(5) 0.7581(3) 0.0278(11) Uani 1 1 d . .
H40 H 0.396321 0.728958 0.752854 0.042 Uiso 1 1 calc R U
H41 H 0.415677 0.869103 0.819302 0.042 Uiso 1 1 calc R U
H42 H 0.467983 0.773773 0.763108 0.042 Uiso 1 1 calc R U
C15 C 0.2625(2) 0.3654(5) 0.2414(3) 0.0220(10) Uani 1 1 d . .
H13 H 0.277776 0.321216 0.177828 0.033 Uiso 1 1 calc R U
H14 H 0.237958 0.452976 0.225214 0.033 Uiso 1 1 calc R U
H15 H 0.236321 0.294548 0.277792 0.033 Uiso 1 1 calc R U
C21 C 0.4319(2) 0.9677(5) 0.4537(3) 0.0182(9) Uani 1 1 d . .
H28 H 0.388480 1.003960 0.453791 0.022 Uiso 1 1 calc R U
H29 H 0.458915 1.048587 0.477549 0.022 Uiso 1 1 calc R U
C11 C 0.2168(2) 0.8911(5) 0.4360(4) 0.0224(10) Uani 1 1 d . .
H9 H 0.227291 0.984561 0.463077 0.027 Uiso 1 1 calc R U

loop_
_atom_site_aniso_label
_atom_site_aniso_U_11
_atom_site_aniso_U_22
_atom_site_aniso_U_33
_atom_site_aniso_U_23
_atom_site_aniso_U_13
_atom_site_aniso_U_12
Ni1 0.0120(2) 0.0109(2) 0.0152(2) 0.0005(2) -0.0011(2) 0.00083(19)
P1 0.0131(5) 0.0111(5) 0.0140(5) 0.0010(4) -0.0009(4) 0.0004(4)
P2 0.0134(5) 0.0133(5) 0.0129(4) 0.0000(4) -0.0002(4) -0.0002(4)
O1 0.0145(14) 0.0138(14) 0.0336(17) -0.0047(15) -0.0054(15) 0.0006(11)
C24 0.017(2) 0.024(2) 0.021(2) -0.0044(19) -0.0021(17) -0.0049(19)
C8 0.017(2) 0.019(2) 0.019(2) -0.0002(18) 0.0028(17) -0.0013(18)
C4 0.014(2) 0.014(2) 0.031(2) 0.0026(19) -0.0067(18) 0.0007(17)
C5 0.019(2) 0.017(2) 0.019(2) 0.0050(18) -0.0028(17) -0.0030(17)
C23 0.012(2) 0.015(2) 0.024(2) 0.0036(19) -0.0021(17) 0.0001(16)
C19 0.017(2) 0.017(2) 0.025(2) 0.005(2) 0.000(2) -0.0019(15)
C3 0.0174(19) 0.0148(19) 0.024(2) -0.009(2) 0.002(2) 0.0009(16)
C10 0.016(2) 0.020(2) 0.025(2) 0.0024(19) -0.0002(17) 0.0068(18)
C9 0.016(2) 0.024(2) 0.017(2) 0.0041(18) -0.0010(17) 0.0017(19)
C6 0.014(2) 0.018(2) 0.020(2) 0.0016(18) 0.0011(16) -0.0023(17)
C7 0.013(2) 0.011(2) 0.017(2) 0.0024(16) -0.0007(16) -0.0006(16)
C25 0.020(2) 0.020(2) 0.015(2) -0.0024(18) 0.0009(17) 0.0011(19)
C2 0.020(2) 0.014(2) 0.018(2) 0.0013(16) -0.0035(16) -0.0023(17)
C13 0.019(2) 0.017(2) 0.0142(19) -0.0016(18) 0.0003(16) 0.0005(18)
C17 0.017(2) 0.013(2) 0.015(2) 0.0006(16) 0.0012(15) 0.0002(16)
C20 0.019(2) 0.017(2) 0.022(2) 0.0053(18) -0.0027(18) -0.0018(18)
C22 0.040(3) 0.024(3) 0.020(2) 0.002(2) 0.007(2) 0.008(2)
C14 0.025(2) 0.024(2) 0.016(2) 0.0040(19) 0.0010(17) -0.002(2)
C16 0.024(2) 0.022(2) 0.022(2) -0.0055(19) -0.0007(18) 0.008(2)
C12 0.017(2) 0.016(2) 0.018(2) -0.0009(18) -0.0009(17) 0.0003(17)
C18 0.028(3) 0.024(3) 0.017(2) 0.0010(19) 0.0020(18) -0.004(2)
C1 0.013(2) 0.012(2) 0.022(2) 0.0002(16) -0.0039(15) -0.0029(16)
C26 0.040(3) 0.026(3) 0.017(2) 0.003(2) 0.003(2) 0.006(2)
C15 0.026(3) 0.023(2) 0.017(2) -0.0046(19) -0.0025(18) -0.0001(19)
C21 0.020(2) 0.013(2) 0.021(2) -0.0005(17) 0.0037(17) 0.0009(17)
C11 0.022(2) 0.012(2) 0.033(3) -0.0018(19) -0.001(2) 0.0040(18)

loop_
_atom_type_symbol
_atom_type_description
_atom_type_scat_dispersion_real
_atom_type_scat_dispersion_imag
_atom_type_scat_source
C C 0.0033 0.0016 'International Tables Vol C Tables 4.2.6.8 and 6.1.1.4'
H H 0.0000 0.0000 'International Tables Vol C Tables 4.2.6.8 and 6.1.1.4'
Ni Ni 0.3393 1.1124 'International Tables Vol C Tables 4.2.6.8 and 6.1.1.4'
O O 0.0106 0.0060 'International Tables Vol C Tables 4.2.6.8 and 6.1.1.4'
P P 0.1023 0.0942 'International Tables Vol C Tables 4.2.6.8 and 6.1.1.4'

loop_
_geom_angle_atom_site_label_1
_geom_angle_atom_site_label_2
_geom_angle_atom_site_label_3
_geom_angle
O1 Ni1 C1 171.35(16)
O1 Ni1 P2 84.82(9)
C1 Ni1 P2 89.60(13)
O1 Ni1 P1 86.83(9)
C1 Ni1 P1 99.48(13)
P2 Ni1 P1 169.03(5)
C7 P1 C17 105.35(18)
C7 P1 C13 106.01(18)
C17 P1 C13 114.53(18)
C7 P1 Ni1 98.03(14)
C17 P1 Ni1 115.22(14)
C13 P1 Ni1 115.21(14)
C21 P2 C23 105.3(2)
C21 P2 C25 100.8(2)
C23 P2 C25 105.5(2)
C21 P2 Ni1 110.25(15)
C23 P2 Ni1 119.25(14)
C25 P2 Ni1 113.85(15)
C12 O1 Ni1 120.9(3)
C23 C24 H35 109.5
C23 C24 H36 109.5
H35 C24 H36 109.5
C23 C24 H37 109.5
H35 C24 H37 109.5
H36 C24 H37 109.5
C9 C8 C7 121.3(4)
C9 C8 H6 119.3
C7 C8 H6 119.3
C3 C4 C5 118.9(4)
C3 C4 H3 120.6
C5 C4 H3 120.6
C6 C5 C4 120.3(4)
C6 C5 H4 119.8
C4 C5 H4 119.8
C24 C23 P2 116.4(3)
C24 C23 H33 108.2
P2 C23 H33 108.2
C24 C23 H34 108.2
P2 C23 H34 108.2
H33 C23 H34 107.3
C17 C19 H22 109.5
C17 C19 H23 109.5
H22 C19 H23 109.5
C17 C19 H24 109.5
H22 C19 H24 109.5
H23 C19 H24 109.5
C4 C3 C2 120.6(4)
C4 C3 H2 119.7
C2 C3 H2 119.7
C11 C10 C9 120.7(4)
C11 C10 H8 119.7
C9 C10 H8 119.7
C8 C9 C10 119.2(4)
C8 C9 H7 120.4
C10 C9 H7 120.4
C5 C6 C1 122.3(4)
C5 C6 H5 118.9
C1 C6 H5 118.9
C8 C7 C12 119.6(4)
C8 C7 P1 128.3(3)
C12 C7 P1 112.1(3)
C26 C25 P2 114.7(3)
C26 C25 H38 108.6
P2 C25 H38 108.6
C26 C25 H39 108.6
P2 C25 H39 108.6
H38 C25 H39 107.6
C3 C2 C1 122.0(4)
C3 C2 H1 119.0
C1 C2 H1 119.0
C16 C13 C15 108.3(3)
C16 C13 C14 109.2(4)
C15 C13 C14 107.6(3)
C16 C13 P1 111.3(3)
C15 C13 P1 116.4(3)
C14 C13 P1 103.7(3)
C20 C17 C19 109.3(3)
C20 C17 C18 108.3(3)
C19 C17 C18 108.2(4)
C20 C17 P1 111.5(3)
C19 C17 P1 114.6(3)
C18 C17 P1 104.7(3)
C17 C20 H25 109.5
C17 C20 H26 109.5
H25 C20 H26 109.5
C17 C20 H27 109.5
H25 C20 H27 109.5
H26 C20 H27 109.5
C21 C22 H30 109.5
C21 C22 H31 109.5
H30 C22 H31 109.5
C21 C22 H32 109.5
H30 C22 H32 109.5
H31 C22 H32 109.5
C13 C14 H10 109.5
C13 C14 H11 109.5
H10 C14 H11 109.5
C13 C14 H12 109.5
H10 C14 H12 109.5
H11 C14 H12 109.5
C13 C16 H16 109.5
C13 C16 H17 109.5
H16 C16 H17 109.5
C13 C16 H18 109.5
H16 C16 H18 109.5
H17 C16 H18 109.5
O1 C12 C11 120.2(4)
O1 C12 C7 121.7(4)
C11 C12 C7 118.1(4)
C17 C18 H19 109.5
C17 C18 H20 109.5
H19 C18 H20 109.5
C17 C18 H21 109.5
H19 C18 H21 109.5
H20 C18 H21 109.5
C2 C1 C6 115.9(4)
C2 C1 Ni1 126.0(3)
C6 C1 Ni1 117.6(3)
C25 C26 H40 109.5
C25 C26 H41 109.5
H40 C26 H41 109.5
C25 C26 H42 109.5
H40 C26 H42 109.5
H41 C26 H42 109.5
C13 C15 H13 109.5
C13 C15 H14 109.5
H13 C15 H14 109.5
C13 C15 H15 109.5
H13 C15 H15 109.5
H14 C15 H15 109.5
C22 C21 P2 113.3(3)
C22 C21 H28 108.9
P2 C21 H28 108.9
C22 C21 H29 108.9
P2 C21 H29 108.9
H28 C21 H29 107.7
C10 C11 C12 121.0(4)
C10 C11 H9 119.5
C12 C11 H9 119.5

loop_
_geom_bond_atom_site_label_1
_geom_bond_atom_site_label_2
_geom_bond_distance
Ni1 O1 1.895(3)
Ni1 C1 1.901(4)
Ni1 P2 2.2012(13)
Ni1 P1 2.2301(13)
P1 C7 1.815(4)
P1 C17 1.879(4)
P1 C13 1.888(4)
P2 C21 1.814(4)
P2 C23 1.828(4)
P2 C25 1.836(4)
O1 C12 1.321(5)
C24 C23 1.527(5)
C24 H35 0.9800
C24 H36 0.9800
C24 H37 0.9800
C8 C9 1.379(6)
C8 C7 1.400(6)
C8 H6 0.9500
C4 C3 1.381(7)
C4 C5 1.388(6)
C4 H3 0.9500
C5 C6 1.381(6)
C5 H4 0.9500
C23 H33 0.9900
C23 H34 0.9900
C19 C17 1.534(5)
C19 H22 0.9800
C19 H23 0.9800
C19 H24 0.9800
C3 C2 1.392(6)
C3 H2 0.9500
C10 C11 1.380(6)
C10 C9 1.391(6)
C10 H8 0.9500
C9 H7 0.9500
C6 C1 1.410(6)
C6 H5 0.9500
C7 C12 1.412(6)
C25 C26 1.520(6)
C25 H38 0.9900
C25 H39 0.9900
C2 C1 1.397(6)
C2 H1 0.9500
C13 C16 1.535(6)
C13 C15 1.539(6)
C13 C14 1.542(6)
C17 C20 1.532(5)
C17 C18 1.536(6)
C20 H25 0.9800
C20 H26 0.9800
C20 H27 0.9800
C22 C21 1.530(6)
C22 H30 0.9800
C22 H31 0.9800
C22 H32 0.9800
C14 H10 0.9800
C14 H11 0.9800
C14 H12 0.9800
C16 H16 0.9800
C16 H17 0.9800
C16 H18 0.9800
C12 C11 1.406(6)
C18 H19 0.9800
C18 H20 0.9800
C18 H21 0.9800
C26 H40 0.9800
C26 H41 0.9800
C26 H42 0.9800
C15 H13 0.9800
C15 H14 0.9800
C15 H15 0.9800
C21 H28 0.9900
C21 H29 0.9900
C11 H9 0.9500

loop_
_geom_torsion_atom_site_label_1
_geom_torsion_atom_site_label_2
_geom_torsion_atom_site_label_3
_geom_torsion_atom_site_label_4
_geom_torsion
P2 Ni1 O1 C12 167.3(3)
P1 Ni1 O1 C12 -5.5(3)
C3 C4 C5 C6 -0.3(6)
C21 P2 C23 C24 47.2(4)
C25 P2 C23 C24 -58.9(4)
Ni1 P2 C23 C24 171.6(3)
C5 C4 C3 C2 0.5(6)
C7 C8 C9 C10 -1.9(6)
C11 C10 C9 C8 1.3(7)
C4 C5 C6 C1 0.0(7)
C9 C8 C7 C12 -0.1(6)
C9 C8 C7 P1 179.0(3)
C17 P1 C7 C8 -65.8(4)
C13 P1 C7 C8 56.0(4)
Ni1 P1 C7 C8 175.2(4)
C17 P1 C7 C12 113.3(3)
C13 P1 C7 C12 -124.9(3)
Ni1 P1 C7 C12 -5.7(3)
C21 P2 C25 C26 -175.6(3)
C23 P2 C25 C26 -66.2(4)
Ni1 P2 C25 C26 66.4(4)
C4 C3 C2 C1 -0.5(6)
C7 P1 C13 C16 -171.7(3)
C17 P1 C13 C16 -56.0(3)
Ni1 P1 C13 C16 81.1(3)
C7 P1 C13 C15 -47.1(4)
C17 P1 C13 C15 68.7(4)
Ni1 P1 C13 C15 -154.3(3)
C7 P1 C13 C14 71.0(3)
C17 P1 C13 C14 -173.3(3)
Ni1 P1 C13 C14 -36.2(3)
C7 P1 C17 C20 178.7(3)
C13 P1 C17 C20 62.6(3)
Ni1 P1 C17 C20 -74.5(3)
C7 P1 C17 C19 53.9(3)
C13 P1 C17 C19 -62.1(3)
Ni1 P1 C17 C19 160.8(2)
C7 P1 C17 C18 -64.4(3)
C13 P1 C17 C18 179.5(3)
Ni1 P1 C17 C18 42.4(3)
Ni1 O1 C12 C11 -177.7(3)
Ni1 O1 C12 C7 2.8(5)
C8 C7 C12 O1 -178.0(4)
P1 C7 C12 O1 2.8(5)
C8 C7 C12 C11 2.6(6)
P1 C7 C12 C11 -176.6(3)
C3 C2 C1 C6 0.3(6)
C3 C2 C1 Ni1 172.7(3)
C5 C6 C1 C2 0.0(6)
C5 C6 C1 Ni1 -173.1(3)
C23 P2 C21 C22 65.9(4)
C25 P2 C21 C22 175.5(4)
Ni1 P2 C21 C22 -64.0(4)
C9 C10 C11 C12 1.2(7)
O1 C12 C11 C10 177.4(4)
C7 C12 C11 C10 -3.1(6)
